data_1573256
loop_
_publ_author_name
'Li, Yu-Qing'
'Zhao, He'
'Han, Ermeng'
'Jiang, Zhiyuan'
'Bai, Qixia'
'Guan, Yuming'
'Zhang, Zhe'
'Wu, Tun'
'Wang, Pingshan'

_publ_section_title
;
 Dynamic selection in metallo-organic cube Cd&#x2161;8L4 conformations
 induced by perfluorooctanoate encapsulation
;
_journal_name_full 'Chemical Science'
_journal_paper_doi 10.1039/D4SC07105K
_journal_year 2024
_chemical_formula_moiety '2(C380 H282 Cd8 N48 O8)'
_chemical_formula_sum 'C760 H564 Cd16 N96 O16'
_chemical_formula_weight 13095.44
_space_group_crystal_system orthorhombic
_space_group_IT_number 68
_space_group_name_Hall '-C 2a 2ac'
_space_group_name_H-M_alt 'C c c a :2'
_atom_sites_solution_hydrogens geom
_audit_creation_date 2024-09-25
_audit_creation_method
;
Olex2 1.5-alpha
(compiled 2021.07.19 svn.r715e62df for OlexSys, GUI svn.r6383)
;
_audit_update_record
;
2024-10-09 deposited with the CCDC.	2024-11-22 downloaded from the CCDC.
;
_cell_angle_alpha 90
_cell_angle_beta 90
_cell_angle_gamma 90
_cell_formula_units_Z 2
_cell_length_a 28.333(3)
_cell_length_b 43.635(4)
_cell_length_c 40.669(4)
_cell_measurement_reflns_used 9966
_cell_measurement_temperature 101.00
_cell_measurement_theta_max 31.916
_cell_measurement_theta_min 2.488
_cell_volume 50280(9)
_computing_cell_refinement 'SAINT V8.40B (?, 2016)'
_computing_data_reduction 'SAINT V8.40B (?, 2016)'
_computing_molecular_graphics 'Olex2 1.5-alpha (Dolomanov et al., 2009)'
_computing_publication_material 'Olex2 1.5-alpha (Dolomanov et al., 2009)'
_computing_structure_refinement 'SHELXL 2018/3 (Sheldrick, 2015)'
_computing_structure_solution 'SHELXT 2018/2 (Sheldrick, 2018)'
_diffrn_ambient_temperature 101.00
_diffrn_measured_fraction_theta_full 0.988
_diffrn_measured_fraction_theta_max 0.988
_diffrn_radiation_type GaK\a
_diffrn_radiation_wavelength 1.34139
_diffrn_reflns_av_R_equivalents 0.0839
_diffrn_reflns_av_unetI/netI 0.0415
_diffrn_reflns_Laue_measured_fraction_full 0.988
_diffrn_reflns_Laue_measured_fraction_max 0.988
_diffrn_reflns_limit_h_max 23
_diffrn_reflns_limit_h_min -23
_diffrn_reflns_limit_k_max 36
_diffrn_reflns_limit_k_min -36
_diffrn_reflns_limit_l_max 33
_diffrn_reflns_limit_l_min -33
_diffrn_reflns_number 128000
_diffrn_reflns_point_group_measured_fraction_full 0.988
_diffrn_reflns_point_group_measured_fraction_max 0.988
_diffrn_reflns_theta_full 34.144
_diffrn_reflns_theta_max 34.144
_diffrn_reflns_theta_min 1.873
_diffrn_source_current 2.86
_diffrn_source_power 0.20005699999999998
_diffrn_source_voltage 69.95
_exptl_absorpt_coefficient_mu 2.033
_exptl_absorpt_correction_T_max 0.86
_exptl_absorpt_correction_T_min 0.35
_exptl_crystal_colour 'clear light colourless'
_exptl_crystal_colour_lustre clear
_exptl_crystal_colour_modifier light
_exptl_crystal_colour_primary colourless
_exptl_crystal_density_diffrn 0.865
_exptl_crystal_description block
_exptl_crystal_F_000 13384
_exptl_crystal_size_max 0.23
_exptl_crystal_size_mid 0.2
_exptl_crystal_size_min 0.12
_refine_diff_density_max 1.646
_refine_diff_density_min -0.543
_refine_diff_density_rms 0.136
_refine_ls_extinction_method none
_refine_ls_goodness_of_fit_ref 1.826
_refine_ls_hydrogen_treatment constr
_refine_ls_matrix_type full
_refine_ls_number_parameters 911
_refine_ls_number_reflns 7640
_refine_ls_number_restraints 930
_refine_ls_restrained_S_all 1.732
_refine_ls_R_factor_all 0.1581
_refine_ls_R_factor_gt 0.1346
_refine_ls_shift/su_max 0.005
_refine_ls_shift/su_mean 0.000
_refine_ls_structure_factor_coef Fsqd
_refine_ls_weighting_details 'w=1/[\s^2^(Fo^2^)+(0.2000P)^2^] where P=(Fo^2^+2Fc^2^)/3'
_refine_ls_weighting_scheme calc
_refine_ls_wR_factor_gt 0.3925
_refine_ls_wR_factor_ref 0.4217
_reflns_Friedel_coverage 0.000
_reflns_number_gt 5350
_reflns_number_total 7640
_reflns_threshold_expression 'I > 2\s(I)'
_cod_data_source_file d4sc07105k2.cif
_cod_data_source_block t
_cod_original_sg_symbol_Hall '-C 2b 2bc'
_cod_original_sg_symbol_H-M 'C c c e'
_cod_database_code 1573256
_shelx_shelxl_version_number 2018/3
_shelx_space_group_comment
;
The symmetry employed for this shelxl refinement is uniquely defined
by the following loop, which should always be used as a source of
symmetry information in preference to the above space-group names.
They are only intended as comments.
;
_shelx_estimated_absorpt_t_max 0.792
_shelx_estimated_absorpt_t_min 0.652
_olex2_refinement_description
;
1. Fixed Uiso
 At 1.2 times of:
  All C(H) groups, All C(H,H) groups
 At 1.5 times of:
  All C(H,H,H) groups
2. Restrained distances
 C03V-C05P
 1.54 with sigma of 0.001
 C04X-C07E
 1.54 with sigma of 0.001
 C03N-C01I
 1.54 with sigma of 0.001
 C00V-C016
 1.54 with sigma of 0.001
 C03J-C04G
 1.54 with sigma of 0.001
 H06P-H07C
 1.9 with sigma of 0.001
3. Uiso/Uaniso restraints and constraints
O063 \\sim C074 \\sim C062 \\sim C06V \\sim C04D \\sim C071 \\sim C05Z \\sim
C06P: within 2A with sigma of 0.001 and sigma for terminal atoms of 0.002
within 2A
C48 \\sim N04S \\sim C07G \\sim C21 \\sim C1 \\sim C084: within 2A with sigma
of 0.001 and sigma for terminal atoms of 0.002 within 2A
C068 \\sim C05S \\sim C01Y \\sim C033 \\sim N00X \\sim C01W: within 2A with
sigma of 0.001 and sigma for terminal atoms of 0.002 within 2A
N00L \\sim C03J \\sim C03R \\sim C02U \\sim C00N \\sim C01M: within 2A with
sigma of 0.001 and sigma for terminal atoms of 0.002 within 2A
4. Rigid body (RIGU) restrains
 C074, O063, C062, C06P, C05Z, C04D, C06V, C071, C056, C04B, C04E, N1, C04X,
 C04R
 with sigma for 1-2 distances of 0.001 and sigma for 1-3 distances of 0.002
 C034, C04L, C05E, C04G, N00U, C039, C046, C052, C06B, C06K, C06F, N01Q, C03J,
 C03R, C02U, C00N, C01M, N00L
 with sigma for 1-2 distances of 0.001 and sigma for 1-3 distances of 0.002
 C01B, C01N, C016, C00W, C00V, C00Y, C02C, C010, C00M, C01D, C01Z, C03X, C061,
 N00S, C02K, C03N, C013, N04S, C48, C084, C1, C21, C07G, C01I, N00Q, C02D, C03H,
  C01V, C041, C055
 with sigma for 1-2 distances of 0.001 and sigma for 1-3 distances of 0.002
 C02R, C013, C01F, C050, C01Y, C033, N00X, C01W, C05S, C068, C01K, C01R, C02P,
 C02B, C02G, C02S
 with sigma for 1-2 distances of 0.001 and sigma for 1-3 distances of 0.002
 C02J, C02F, C026, C04P, C03V
 with sigma for 1-2 distances of 0.001 and sigma for 1-3 distances of 0.002
 C56, C07I, C05P, C07W, C05H, C04N
 with sigma for 1-2 distances of 0.001 and sigma for 1-3 distances of 0.002
 C01T, C029, C04Z, C04W, C03D, C030
 with sigma for 1-2 distances of 0.001 and sigma for 1-3 distances of 0.002
 N05A, C06J, C058, C05M, C06U, C07E
 with sigma for 1-2 distances of 0.001 and sigma for 1-3 distances of 0.002
 Cd01, N6, N00I, N00C
 with sigma for 1-2 distances of 0.001 and sigma for 1-3 distances of 0.002
 C03I, C04K, C049, C02Y, C02E, C03O, O009, C04T
 with sigma for 1-2 distances of 0.001 and sigma for 1-3 distances of 0.002
5. Others
 Fixed Sof: H02A(0.5) H02B(0.5)
6.a Secondary CH2 refined with riding coordinates:
 C04W(H04A,H04C), C56(H56A,H56B), C02R(H02A,H02B)
6.b Aromatic/amide H refined with riding coordinates:
 C04R(H04R), C04B(H04B), C01M(H01M), C02U(H02U), C03R(H03R), C06J(H06J),
 C058(H058), C05M(H05M), C06U(H06U), C01T(H01T), C03D(H03D), C04P(H04P),
 C02F(H02F), C00M(H00M), C02K(H02K), C03X(H03X), C00W(H00W), C00Y(H00Y),
 C01D(H01D), C034(H034), C05E(H05E), C084(H084), C1(H1), C21(H21), C07G(H07G),
 C01V(H01V), C03H(H03H), C02D(H02D), C01N(H01N), C06F(H06F), C06K(H06K),
 C06B(H06B), C052(H052), C01R(H01R), C068(H068), C05S(H05S), C033(H033),
 C02C(H02C), C03O(H03O), C02Y(H02Y), C049(H049), C03I(H03I), C02G(H02G),
 C02P(H02P), C02S(H02S), C06V(H06V), C071(H071), C06P(H06P), C05Z(H05Z),
 C04N(H04N), C05H(H05H), C050(H050)
6.c Fitted hexagon refined as free rotating group:
 N1(C04X,C04R,C056,C04B,C04E), N00L(C01M,C00N,C02U,C03R,C03J), N05A(C06J,C058,
 C05M,C06U,C07E), C48(C084,C1,C21,C07G,N04S), C046(N01Q,C06F,C06K,C06B,C052),
 C01W(C068,C05S,C01Y,C033,N00X), C03O(C02E,C02Y,C049,C04K,C03I), C04D(C06V,C071,
 C062,C06P,C05Z)
6.d Idealised Me refined as rotating group:
 C04T(H04D,H04E,H04F), C04Z(H04G,H04H,H04I), C055(H05A,H05B,H05C), C074(H07A,
 H07B,H07C), C07W(H07D,H07E,H07F)
;
_smtbx_masks_void_probe_radius 1.2
_smtbx_masks_void_truncation_radius 1.2
_olex2_submission_special_instructions 'No special instructions were received'

loop_
_space_group_symop_operation_xyz
'x, y, z'
'-x, -y+1/2, z'
'x, -y+1/2, -z+1/2'
'-x, y, -z+1/2'
'x+1/2, y+1/2, z'
'-x+1/2, -y+1, z'
'x+1/2, -y+1, -z+1/2'
'-x+1/2, y+1/2, -z+1/2'
'-x, -y, -z'
'x, y-1/2, -z'
'-x, y-1/2, z-1/2'
'x, -y, z-1/2'
'-x+1/2, -y+1/2, -z'
'x+1/2, y, -z'
'-x+1/2, y, z-1/2'
'x+1/2, -y+1/2, z-1/2'

loop_
_atom_site_label
_atom_site_type_symbol
_atom_site_fract_x
_atom_site_fract_y
_atom_site_fract_z
_atom_site_U_iso_or_equiv
_atom_site_adp_type
_atom_site_occupancy
_atom_site_site_symmetry_order
_atom_site_calc_flag
_atom_site_refinement_flags_posn
_atom_site_refinement_flags_adp
_atom_site_refinement_flags_occupancy
_atom_site_disorder_assembly
_atom_site_disorder_group
Cd01 Cd 0.52527(6) 0.59603(3) 0.45472(3) 0.1235(9) Uani 1 1 d . . . . .
Cd03 Cd 0.77145(7) 0.60834(4) 0.23557(4) 0.1514(9) Uani 1 1 d . . . . .
O009 O 0.7762(5) 0.6098(3) 0.6506(3) 0.134(5) Uani 1 1 d . . . . .
O063 O 1.0174(6) 0.6348(4) 0.0376(4) 0.197(3) Uani 1 1 d . U . . .
N1 N 0.8272(4) 0.6172(3) 0.1945(2) 0.116(5) Uani 1 1 d G . . . .
C04X C 0.8598(5) 0.5940(2) 0.1884(3) 0.123(6) Uani 1 1 d DG . . . .
C04R C 0.8919(5) 0.5971(3) 0.1627(4) 0.146(7) Uani 1 1 d G . . . .
H04R H 0.914134 0.581248 0.158539 0.175 Uiso 1 1 calc R U . . .
C056 C 0.8915(5) 0.6232(3) 0.1432(3) 0.164(8) Uani 1 1 d G . . . .
C04B C 0.8589(5) 0.6464(3) 0.1494(3) 0.140(6) Uani 1 1 d G . . . .
H04B H 0.858626 0.664252 0.136068 0.168 Uiso 1 1 calc R U . . .
C04E C 0.8268(4) 0.6433(2) 0.1750(3) 0.138(7) Uani 1 1 d G . . . .
N00C N 0.5620(7) 0.5856(4) 0.4051(5) 0.127(5) Uani 1 1 d . . . . .
N00I N 0.4807(7) 0.6121(3) 0.4118(4) 0.103(5) Uani 1 1 d . . . . .
N00L N 0.5522(4) 0.64845(18) 0.4591(2) 0.113(2) Uani 1 1 d G U . . .
C01M C 0.5351(4) 0.6725(2) 0.4402(2) 0.113(2) Uani 1 1 d G U . . .
H01M H 0.515980 0.668483 0.421492 0.136 Uiso 1 1 calc R U . . .
C00N C 0.5459(4) 0.7026(2) 0.4487(3) 0.113(2) Uani 1 1 d G U . . .
C02U C 0.5739(4) 0.70855(18) 0.4760(3) 0.113(2) Uani 1 1 d G U . . .
H02U H 0.581242 0.729094 0.481787 0.136 Uiso 1 1 calc R U . . .
C03R C 0.5910(4) 0.6845(2) 0.4949(2) 0.113(2) Uani 1 1 d G U . . .
H03R H 0.610116 0.688517 0.513575 0.136 Uiso 1 1 calc R U . . .
C03J C 0.5802(4) 0.6544(2) 0.4864(2) 0.113(2) Uani 1 1 d DG U . . .
N6 N 0.4515(8) 0.6057(4) 0.4714(4) 0.141(6) Uani 1 1 d . . . . .
N00S N 0.7222(7) 0.6251(4) 0.2754(5) 0.142(5) Uani 1 1 d . . . . .
N00U N 0.5816(5) 0.5996(3) 0.4941(4) 0.117(5) Uani 1 1 d . . . . .
N00Q N 0.7014(6) 0.5896(3) 0.2298(4) 0.124(5) Uani 1 1 d . . . . .
N05A N 0.8109(6) 0.5624(3) 0.2286(4) 0.204(8) Uani 1 1 d G . . . .
C06J C 0.8002(5) 0.5348(4) 0.2439(4) 0.208(10) Uani 1 1 d G . . . .
H06J H 0.773455 0.533349 0.257882 0.250 Uiso 1 1 calc R U . . .
C058 C 0.8288(7) 0.5094(3) 0.2388(5) 0.226(11) Uani 1 1 d G . . . .
H058 H 0.821522 0.490482 0.249289 0.271 Uiso 1 1 calc R U . . .
C05M C 0.8680(7) 0.5115(3) 0.2184(5) 0.231(13) Uani 1 1 d G . . . .
H05M H 0.887503 0.494120 0.214903 0.277 Uiso 1 1 calc R U . . .
C06U C 0.8786(5) 0.5391(4) 0.2031(4) 0.204(10) Uani 1 1 d G . . . .
H06U H 0.905417 0.540624 0.189111 0.244 Uiso 1 1 calc R U . . .
C07E C 0.8501(7) 0.5646(3) 0.2082(4) 0.175(8) Uani 1 1 d DG . . . .
C030 C 0.4557(8) 0.5956(4) 0.1243(5) 0.095(5) Uani 1 1 d . . . . .
C01T C 0.4387(8) 0.5855(4) 0.1537(5) 0.114(6) Uani 1 1 d . . . . .
H01T H 0.453731 0.593094 0.172894 0.137 Uiso 1 1 calc R U . . .
C029 C 0.4047(8) 0.5668(4) 0.1578(5) 0.119(6) Uani 1 1 d . . . . .
C04W C 0.3823(9) 0.5575(6) 0.1284(5) 0.180(10) Uani 1 1 d . . . . .
H04A H 0.380374 0.534865 0.128381 0.216 Uiso 1 1 calc R U . . .
H04C H 0.349514 0.565438 0.128758 0.216 Uiso 1 1 calc R U . . .
C03D C 0.4036(11) 0.5669(7) 0.0990(6) 0.193(12) Uani 1 1 d . . . . .
H03D H 0.390811 0.558261 0.079449 0.232 Uiso 1 1 calc R U . . .
C03V C 0.5573(9) 0.6274(5) 0.0826(4) 0.126(7) Uani 1 1 d D . . . .
C04P C 0.5802(7) 0.6479(4) 0.1035(4) 0.114(6) Uani 1 1 d . . . . .
H04P H 0.607978 0.658786 0.097688 0.137 Uiso 1 1 calc R U . . .
C02J C 0.5559(7) 0.6507(4) 0.1361(4) 0.093(5) Uani 1 1 d . . . . .
C02F C 0.5182(7) 0.6340(4) 0.1425(4) 0.098(5) Uani 1 1 d . . . . .
H02F H 0.503779 0.635416 0.163545 0.117 Uiso 1 1 calc R U . . .
C026 C 0.4990(8) 0.6143(4) 0.1189(5) 0.100(6) Uani 1 1 d . . . . .
C00M C 0.5766(7) 0.6811(3) 0.3263(4) 0.085(4) Uani 1 1 d . . . . .
H00M H 0.564497 0.672822 0.306454 0.102 Uiso 1 1 calc R U . . .
C03N C 0.6746(8) 0.6213(4) 0.2718(4) 0.123(5) Uani 1 1 d D . . . .
C02K C 0.6423(7) 0.6376(4) 0.2920(4) 0.106(5) Uani 1 1 d . . . . .
H02K H 0.609400 0.634188 0.289237 0.127 Uiso 1 1 calc R U . . .
C01Z C 0.6575(8) 0.6583(4) 0.3156(4) 0.109(5) Uani 1 1 d . . . . .
C03X C 0.7041(8) 0.6597(5) 0.3198(5) 0.126(6) Uani 1 1 d . . . . .
H03X H 0.715432 0.672406 0.336987 0.152 Uiso 1 1 calc R U . . .
C061 C 0.7370(8) 0.6446(6) 0.3017(6) 0.159(7) Uani 1 1 d . . . . .
C00V C 0.5613(6) 0.7101(3) 0.3738(4) 0.092(5) Uani 1 1 d D . . . .
C00W C 0.500000 0.750000 0.3795(5) 0.083(6) Uani 1 2 d S T P . .
H00W H 0.500004 0.750000 0.356109 0.100 Uiso 1 2 calc R U P . .
C00Y C 0.6048(7) 0.7042(3) 0.3847(4) 0.091(4) Uani 1 1 d . . . . .
H00Y H 0.613838 0.711859 0.405662 0.109 Uiso 1 1 calc R U . . .
C010 C 0.6234(7) 0.6746(4) 0.3340(4) 0.102(5) Uani 1 1 d . . . . .
C013 C 0.7001(8) 0.7305(4) 0.2296(5) 0.109(5) Uani 1 1 d . . . . .
C016 C 0.5258(5) 0.7290(3) 0.3939(3) 0.084(4) Uani 1 1 d D . . . .
C01B C 0.5270(6) 0.7274(4) 0.4291(4) 0.089(5) Uani 1 1 d . . . . .
C01D C 0.5489(7) 0.6970(4) 0.3433(3) 0.087(4) Uani 1 1 d . . . . .
H01D H 0.517951 0.700403 0.335145 0.104 Uiso 1 1 calc R U . . .
C039 C 0.5962(8) 0.5711(5) 0.5089(5) 0.132(6) Uani 1 1 d . . . . .
C034 C 0.6292(7) 0.5736(5) 0.5369(4) 0.123(6) Uani 1 1 d . . . . .
H034 H 0.638353 0.555863 0.548898 0.148 Uiso 1 1 calc R U . . .
C04L C 0.6470(9) 0.6027(5) 0.5454(5) 0.130(7) Uani 1 1 d . . . . .
C05E C 0.6284(7) 0.6296(4) 0.5300(4) 0.114(5) Uani 1 1 d . . . . .
H05E H 0.637503 0.649566 0.536787 0.137 Uiso 1 1 calc R U . . .
C04G C 0.5955(7) 0.6248(3) 0.5040(4) 0.125(7) Uani 1 1 d D . . . .
C48 C 0.7867(5) 0.6410(6) 0.3061(6) 0.256(4) Uani 1 1 d G U . . .
C084 C 0.8089(7) 0.6532(6) 0.3336(5) 0.256(4) Uani 1 1 d G U . . .
H084 H 0.790638 0.662296 0.350589 0.308 Uiso 1 1 calc R U . . .
C1 C 0.8577(8) 0.6520(6) 0.3363(5) 0.256(4) Uani 1 1 d G U . . .
H1 H 0.872914 0.660301 0.355112 0.308 Uiso 1 1 calc R U . . .
C21 C 0.8844(5) 0.6386(6) 0.3115(6) 0.256(4) Uani 1 1 d G U . . .
H21 H 0.917809 0.637793 0.313290 0.308 Uiso 1 1 calc R U . . .
C07G C 0.8622(7) 0.6264(5) 0.2839(5) 0.256(4) Uani 1 1 d G U . . .
H07G H 0.880428 0.617281 0.266943 0.308 Uiso 1 1 calc R U . . .
N04S N 0.8133(7) 0.6276(5) 0.2812(5) 0.256(4) Uani 1 1 d G U . . .
C01F C 0.6515(7) 0.7305(4) 0.2289(4) 0.097(4) Uani 1 1 d . . . . .
C01I C 0.6615(10) 0.6001(4) 0.2429(4) 0.124(6) Uani 1 1 d D . . . .
C01V C 0.6180(9) 0.5950(4) 0.2361(5) 0.121(6) Uani 1 1 d . . . . .
H01V H 0.593928 0.603570 0.249553 0.145 Uiso 1 1 calc R U . . .
C041 C 0.6049(10) 0.5757(4) 0.2074(5) 0.122(6) Uani 1 1 d . . . . .
C03H C 0.6374(10) 0.5629(5) 0.1924(5) 0.135(7) Uani 1 1 d . . . . .
H03H H 0.630634 0.549846 0.174322 0.161 Uiso 1 1 calc R U . . .
C02D C 0.6828(9) 0.5674(4) 0.2020(5) 0.126(6) Uani 1 1 d . . . . .
H02D H 0.706120 0.555955 0.190607 0.152 Uiso 1 1 calc R U . . .
C56 C 0.6302(10) 0.6225(7) 0.0446(6) 0.198(11) Uani 1 1 d . . . . .
H56A H 0.646079 0.608361 0.060166 0.238 Uiso 1 1 calc R U . . .
H56B H 0.638560 0.643625 0.051154 0.238 Uiso 1 1 calc R U . . .
C01K C 0.6242(6) 0.7123(4) 0.2043(4) 0.098(5) Uani 1 1 d . . . . .
C01N C 0.500000 0.750000 0.4450(5) 0.085(6) Uani 1 2 d S T P . .
H01N H 0.500001 0.750000 0.468363 0.102 Uiso 1 2 calc R U P . .
C046 C 0.5778(5) 0.5449(3) 0.4984(3) 0.135(6) Uani 1 1 d G . . . .
N01Q N 0.5407(5) 0.5474(2) 0.4763(3) 0.150(6) Uani 1 1 d G . . . .
C06F C 0.5225(5) 0.5214(3) 0.4612(3) 0.156(8) Uani 1 1 d G . . . .
H06F H 0.497118 0.523138 0.446056 0.187 Uiso 1 1 calc R U . . .
C06K C 0.5415(6) 0.4928(2) 0.4683(3) 0.170(8) Uani 1 1 d G . . . .
H06K H 0.529142 0.474967 0.457953 0.204 Uiso 1 1 calc R U . . .
C06B C 0.5787(6) 0.4902(2) 0.4904(4) 0.179(9) Uani 1 1 d G . . . .
H06B H 0.591710 0.470650 0.495224 0.214 Uiso 1 1 calc R U . . .
C052 C 0.5969(5) 0.5163(3) 0.5055(3) 0.187(9) Uani 1 1 d G . . . .
H052 H 0.622254 0.514505 0.520597 0.225 Uiso 1 1 calc R U . . .
C01R C 0.5996(6) 0.6868(4) 0.2133(4) 0.091(5) Uani 1 1 d . . . . .
H01R H 0.597454 0.682508 0.236139 0.110 Uiso 1 1 calc R U . . .
C01W C 0.7943(4) 0.6653(3) 0.1862(3) 0.142(3) Uani 1 1 d G U . . .
C068 C 0.7948(5) 0.6952(3) 0.1745(3) 0.142(3) Uani 1 1 d G U . . .
H068 H 0.817227 0.701196 0.158403 0.171 Uiso 1 1 calc R U . . .
C05S C 0.7624(5) 0.7164(2) 0.1864(3) 0.142(3) Uani 1 1 d G U . . .
H05S H 0.762718 0.736901 0.178425 0.171 Uiso 1 1 calc R U . . .
C01Y C 0.7295(4) 0.7077(3) 0.2100(4) 0.142(3) Uani 1 1 d G U . . .
C033 C 0.7290(4) 0.6778(3) 0.2217(3) 0.142(3) Uani 1 1 d G U . . .
H033 H 0.706544 0.671824 0.237796 0.170 Uiso 1 1 calc R U . . .
N00X N 0.7614(5) 0.6566(2) 0.2098(3) 0.142(3) Uani 1 1 d G U . . .
C02B C 0.5770(7) 0.6728(4) 0.1578(4) 0.104(5) Uani 1 1 d . . . . .
C02C C 0.6387(7) 0.6867(4) 0.3658(4) 0.105(5) Uani 1 1 d . . . . .
H02C H 0.669779 0.683255 0.373822 0.126 Uiso 1 1 calc R U . . .
C03O C 0.7462(5) 0.6319(3) 0.5989(3) 0.131(7) Uani 1 1 d G . . . .
H03O H 0.767251 0.648799 0.599331 0.157 Uiso 1 1 calc R U . . .
C02E C 0.7477(4) 0.6101(3) 0.6238(3) 0.128(7) Uani 1 1 d G . . . .
C02Y C 0.7169(5) 0.5853(3) 0.6232(3) 0.113(5) Uani 1 1 d G . . . .
H02Y H 0.717979 0.570366 0.640217 0.135 Uiso 1 1 calc R U . . .
C049 C 0.6845(4) 0.5823(3) 0.5977(3) 0.111(5) Uani 1 1 d G . . . .
H049 H 0.663465 0.565382 0.597326 0.133 Uiso 1 1 calc R U . . .
C04K C 0.6830(4) 0.6041(3) 0.5729(3) 0.132(7) Uani 1 1 d G . . . .
C03I C 0.7138(5) 0.6289(3) 0.5734(3) 0.141(7) Uani 1 1 d G . . . .
H03I H 0.712736 0.643815 0.556440 0.169 Uiso 1 1 calc R U . . .
C02G C 0.6047(8) 0.7002(5) 0.1493(4) 0.140(8) Uani 1 1 d . . . . .
H02G H 0.609204 0.705167 0.126816 0.168 Uiso 1 1 calc R U . . .
C02P C 0.5775(7) 0.6666(4) 0.1922(4) 0.116(6) Uani 1 1 d . . . . .
H02P H 0.562687 0.648703 0.200626 0.139 Uiso 1 1 calc R U . . .
C02R C 0.7274(8) 0.750000 0.250000 0.098(6) Uani 1 2 d S T P . .
H02A H 0.748030 0.762801 0.235941 0.118 Uiso 0.5 1 calc R U P . .
H02B H 0.748034 0.737200 0.264057 0.118 Uiso 0.5 1 calc R U P . .
C02S C 0.6232(7) 0.7178(4) 0.1717(4) 0.126(7) Uani 1 1 d . . . . .
H02S H 0.637356 0.736267 0.164288 0.151 Uiso 1 1 calc R U . . .
C04D C 0.9282(6) 0.6296(4) 0.1161(3) 0.197(3) Uani 1 1 d G U . . .
C06V C 0.9490(7) 0.6040(3) 0.1019(4) 0.197(3) Uani 1 1 d G U . . .
H06V H 0.941928 0.584087 0.110081 0.236 Uiso 1 1 calc R U . . .
C071 C 0.9800(7) 0.6074(4) 0.0757(4) 0.197(3) Uani 1 1 d G U . . .
H071 H 0.994179 0.589882 0.065958 0.236 Uiso 1 1 calc R U . . .
C062 C 0.9903(6) 0.6365(4) 0.0637(4) 0.197(3) Uani 1 1 d G U . . .
C06P C 0.9695(6) 0.6621(3) 0.0780(4) 0.197(3) Uani 1 1 d G U . . .
H06P H 0.976580 0.681992 0.069769 0.236 Uiso 1 1 calc DR U . . .
C05Z C 0.9385(6) 0.6587(3) 0.1042(4) 0.197(3) Uani 1 1 d G U . . .
H05Z H 0.924328 0.676197 0.113891 0.236 Uiso 1 1 calc R U . . .
C04N C 0.5736(10) 0.5940(5) -0.0025(6) 0.144(8) Uani 1 1 d . . . . .
H04N H 0.555513 0.582097 -0.017477 0.173 Uiso 1 1 calc R U . . .
C05H C 0.6173(11) 0.5990(7) -0.0098(7) 0.178(11) Uani 1 1 d . . . . .
H05H H 0.628686 0.590336 -0.029711 0.214 Uiso 1 1 calc R U . . .
C07I C 0.6504(14) 0.6165(8) 0.0096(8) 0.228(13) Uani 1 1 d . . . . .
C05P C 0.5761(9) 0.6184(5) 0.0483(4) 0.145(7) Uani 1 1 d D . . . .
C04T C 0.8168(7) 0.6307(4) 0.6502(5) 0.132(7) Uani 1 1 d . . . . .
H04D H 0.834901 0.627652 0.629940 0.199 Uiso 1 1 calc R U . . .
H04E H 0.837027 0.626550 0.669245 0.199 Uiso 1 1 calc R U . . .
H04F H 0.805635 0.651976 0.651192 0.199 Uiso 1 1 calc R U . . .
C04Z C 0.3864(8) 0.5571(4) 0.1894(4) 0.144(8) Uani 1 1 d . . . . .
H04G H 0.412257 0.555970 0.205312 0.217 Uiso 1 1 calc R U . . .
H04H H 0.371696 0.536889 0.187124 0.217 Uiso 1 1 calc R U . . .
H04I H 0.362823 0.571924 0.196984 0.217 Uiso 1 1 calc R U . . .
C050 C 0.6318(9) 0.750000 0.250000 0.103(6) Uani 1 2 d S T P . .
H050 H 0.598232 0.750000 0.250000 0.124 Uiso 1 2 calc R U P . .
C055 C 0.5539(8) 0.5689(5) 0.1997(4) 0.141(6) Uani 1 1 d . . . . .
H05A H 0.534068 0.575923 0.218003 0.211 Uiso 1 1 calc R U . . .
H05B H 0.549765 0.546833 0.196680 0.211 Uiso 1 1 calc R U . . .
H05C H 0.544720 0.579698 0.179572 0.211 Uiso 1 1 calc R U . . .
C074 C 1.0380(9) 0.6688(6) 0.0303(5) 0.197(3) Uani 1 1 d . U . . .
H07A H 1.053809 0.668987 0.008889 0.296 Uiso 1 1 calc R U . . .
H07B H 1.060580 0.674488 0.047507 0.296 Uiso 1 1 calc R U . . .
H07C H 1.011916 0.683625 0.030102 0.296 Uiso 1 1 calc DR U . . .
C07W C 0.6980(13) 0.6225(11) 0.0028(7) 0.31(2) Uani 1 1 d . . . . .
H07D H 0.711444 0.605455 -0.009755 0.463 Uiso 1 1 calc R U . . .
H07E H 0.715329 0.624935 0.023476 0.463 Uiso 1 1 calc R U . . .
H07F H 0.700498 0.641433 -0.010114 0.463 Uiso 1 1 calc R U . . .

loop_
_atom_site_aniso_label
_atom_site_aniso_U_11
_atom_site_aniso_U_22
_atom_site_aniso_U_33
_atom_site_aniso_U_23
_atom_site_aniso_U_13
_atom_site_aniso_U_12
Cd01 0.2012(19) 0.0943(13) 0.0749(12) 0.0227(7) -0.0448(9) -0.0136(10)
Cd03 0.201(2) 0.1169(15) 0.1366(16) -0.0050(10) 0.0482(12) 0.0370(12)
O009 0.178(12) 0.124(11) 0.101(9) 0.032(8) -0.040(8) -0.012(8)
O063 0.256(7) 0.170(6) 0.166(6) -0.005(6) 0.091(5) 0.030(6)
N1 0.123(12) 0.119(11) 0.107(11) -0.018(8) -0.007(8) 0.014(8)
C04X 0.139(15) 0.122(13) 0.110(14) -0.016(9) 0.004(9) 0.020(10)
C04R 0.179(18) 0.117(12) 0.141(16) -0.020(9) 0.039(11) 0.018(11)
C056 0.212(16) 0.136(13) 0.144(14) -0.005(10) 0.058(12) 0.035(11)
C04B 0.174(16) 0.114(12) 0.131(15) -0.019(10) 0.027(10) 0.009(10)
C04E 0.162(16) 0.119(12) 0.135(15) -0.008(10) 0.024(10) 0.023(10)
N00C 0.144(12) 0.072(11) 0.166(15) 0.038(10) -0.065(10) -0.008(9)
N00I 0.161(12) 0.079(11) 0.070(9) 0.003(9) -0.035(9) -0.005(9)
N00L 0.193(6) 0.090(5) 0.056(4) 0.017(4) -0.022(4) -0.017(5)
C01M 0.193(6) 0.090(5) 0.056(4) 0.017(4) -0.022(4) -0.017(5)
C00N 0.193(6) 0.090(5) 0.056(4) 0.017(4) -0.022(4) -0.017(5)
C02U 0.193(6) 0.090(5) 0.056(4) 0.017(4) -0.022(4) -0.017(5)
C03R 0.193(6) 0.090(5) 0.056(4) 0.017(4) -0.022(4) -0.017(5)
C03J 0.193(6) 0.090(5) 0.056(4) 0.017(4) -0.022(4) -0.017(5)
N6 0.251(19) 0.107(13) 0.065(10) 0.038(10) -0.056(9) 0.043(11)
N00S 0.171(9) 0.118(12) 0.138(11) 0.001(9) 0.036(8) 0.038(9)
N00U 0.169(13) 0.080(6) 0.102(10) 0.014(6) -0.027(9) -0.029(7)
N00Q 0.186(11) 0.083(10) 0.102(10) 0.001(7) 0.037(9) 0.023(9)
N05A 0.236(19) 0.234(18) 0.142(18) 0.048(14) 0.007(11) 0.110(15)
C06J 0.21(2) 0.24(2) 0.17(2) 0.067(17) -0.027(15) 0.100(16)
C058 0.25(3) 0.24(2) 0.18(2) 0.060(19) -0.011(16) 0.109(18)
C05M 0.29(3) 0.171(17) 0.24(3) -0.034(18) 0.033(19) 0.048(18)
C06U 0.26(2) 0.161(17) 0.19(2) -0.050(16) 0.026(17) 0.057(16)
C07E 0.25(2) 0.177(17) 0.103(16) -0.044(14) 0.001(12) 0.068(15)
C030 0.159(16) 0.050(12) 0.076(11) -0.020(9) -0.013(11) -0.007(11)
C01T 0.188(15) 0.066(12) 0.089(10) -0.010(10) 0.003(10) -0.005(10)
C029 0.194(15) 0.074(12) 0.089(9) -0.020(9) 0.013(9) -0.012(10)
C04W 0.230(19) 0.20(2) 0.109(10) -0.064(13) 0.018(11) -0.067(17)
C03D 0.25(3) 0.24(3) 0.084(10) -0.085(15) 0.001(13) -0.12(2)
C03V 0.184(19) 0.135(17) 0.059(13) -0.041(11) -0.022(12) 0.013(14)
C04P 0.178(14) 0.115(14) 0.049(8) -0.019(8) -0.021(9) 0.006(11)
C02J 0.144(14) 0.091(13) 0.045(8) -0.010(9) -0.033(9) 0.011(9)
C02F 0.148(14) 0.082(12) 0.063(11) -0.019(8) -0.030(9) 0.009(9)
C026 0.182(17) 0.067(12) 0.052(11) 0.003(8) -0.059(12) 0.013(11)
C00M 0.145(9) 0.059(10) 0.052(8) 0.017(7) 0.021(7) 0.004(8)
C03N 0.174(9) 0.096(11) 0.099(10) 0.004(7) 0.033(8) 0.031(9)
C02K 0.163(11) 0.079(11) 0.076(10) 0.013(6) 0.020(8) 0.029(8)
C01Z 0.155(8) 0.094(11) 0.079(10) 0.009(7) 0.019(8) 0.023(9)
C03X 0.155(8) 0.122(14) 0.103(12) 0.006(10) 0.017(8) 0.022(9)
C061 0.153(7) 0.157(16) 0.165(14) -0.022(11) 0.036(7) 0.019(8)
C00V 0.147(10) 0.073(10) 0.056(8) 0.009(7) 0.007(6) 0.002(8)
C00W 0.132(14) 0.061(14) 0.056(11) 0.000 0.000 -0.013(9)
C00Y 0.146(10) 0.064(10) 0.063(9) 0.014(7) 0.004(6) -0.005(8)
C010 0.148(9) 0.087(11) 0.070(8) 0.003(7) 0.013(7) 0.014(8)
C013 0.142(8) 0.058(8) 0.128(11) -0.004(7) 0.007(7) 0.004(6)
C016 0.138(11) 0.059(11) 0.053(7) -0.001(6) 0.000(6) -0.012(7)
C01B 0.117(13) 0.098(13) 0.052(7) -0.009(6) -0.006(7) -0.023(9)
C01D 0.141(10) 0.073(11) 0.046(8) 0.014(6) 0.012(7) 0.012(8)
C039 0.212(15) 0.085(6) 0.097(11) 0.014(7) -0.030(10) -0.016(8)
C034 0.184(15) 0.106(9) 0.080(10) 0.005(9) -0.008(9) -0.012(10)
C04L 0.184(17) 0.104(9) 0.103(14) 0.008(8) -0.037(11) -0.006(9)
C05E 0.164(14) 0.103(10) 0.076(10) 0.004(8) -0.027(8) -0.009(9)
C04G 0.198(15) 0.082(6) 0.096(11) 0.019(6) -0.052(10) -0.031(7)
C48 0.156(6) 0.318(9) 0.295(9) -0.085(8) 0.020(7) 0.048(7)
C084 0.155(6) 0.319(9) 0.295(9) -0.085(8) 0.020(7) 0.048(7)
C1 0.156(6) 0.319(9) 0.295(9) -0.085(8) 0.020(7) 0.048(7)
C21 0.156(6) 0.318(9) 0.295(9) -0.085(8) 0.020(7) 0.048(7)
C07G 0.156(6) 0.318(9) 0.295(9) -0.085(8) 0.020(7) 0.048(7)
N04S 0.155(6) 0.318(9) 0.295(9) -0.085(8) 0.020(7) 0.048(7)
C01F 0.143(8) 0.095(11) 0.054(9) -0.013(7) 0.007(6) 0.002(6)
C01I 0.188(10) 0.090(12) 0.093(10) 0.008(7) 0.035(8) 0.030(9)
C01V 0.188(11) 0.084(12) 0.089(11) 0.002(8) 0.032(9) 0.033(10)
C041 0.208(14) 0.079(12) 0.079(11) 0.014(7) 0.033(9) 0.020(10)
C03H 0.212(14) 0.121(15) 0.071(12) -0.002(10) 0.024(10) 0.032(11)
C02D 0.214(13) 0.065(10) 0.100(11) 0.012(7) 0.017(10) 0.034(11)
C56 0.217(17) 0.21(3) 0.164(15) -0.122(17) -0.017(16) -0.009(18)
C01K 0.145(11) 0.104(10) 0.044(7) -0.014(7) 0.011(7) 0.001(8)
C01N 0.116(17) 0.093(15) 0.046(10) 0.000 0.000 -0.024(11)
C046 0.240(16) 0.074(6) 0.089(12) 0.034(8) -0.057(10) -0.016(8)
N01Q 0.249(15) 0.105(10) 0.097(12) 0.033(9) -0.065(9) -0.016(10)
C06F 0.26(2) 0.108(10) 0.104(14) 0.029(9) -0.093(13) -0.002(10)
C06K 0.29(2) 0.117(10) 0.105(15) 0.037(11) -0.039(12) 0.023(12)
C06B 0.31(2) 0.073(8) 0.150(19) 0.058(11) -0.072(14) 0.020(12)
C052 0.32(2) 0.088(8) 0.155(18) 0.043(10) -0.070(16) 0.016(11)
C01R 0.140(12) 0.100(10) 0.034(8) -0.016(7) 0.009(8) 0.005(8)
C01W 0.172(7) 0.075(5) 0.179(7) -0.014(5) 0.039(5) 0.013(5)
C068 0.172(7) 0.075(5) 0.180(7) -0.014(5) 0.040(5) 0.013(5)
C05S 0.172(7) 0.075(5) 0.180(7) -0.014(5) 0.040(5) 0.013(5)
C01Y 0.172(7) 0.075(5) 0.179(7) -0.014(5) 0.039(5) 0.013(5)
C033 0.172(7) 0.075(5) 0.179(7) -0.014(5) 0.039(5) 0.013(5)
N00X 0.172(7) 0.075(5) 0.179(7) -0.014(5) 0.039(5) 0.013(5)
C02B 0.169(15) 0.101(11) 0.042(6) -0.027(8) 0.011(8) 0.007(9)
C02C 0.155(11) 0.079(11) 0.080(9) 0.000(7) 0.009(7) -0.001(8)
C03O 0.164(15) 0.128(13) 0.099(12) 0.031(9) -0.032(9) -0.012(11)
C02E 0.172(14) 0.121(12) 0.092(10) 0.023(8) -0.031(9) -0.006(9)
C02Y 0.157(13) 0.112(12) 0.070(10) 0.003(9) -0.009(8) 0.006(9)
C049 0.150(13) 0.107(12) 0.075(10) -0.012(8) -0.009(8) 0.023(10)
C04K 0.198(17) 0.120(13) 0.078(11) -0.004(8) -0.037(11) -0.003(10)
C03I 0.186(16) 0.120(14) 0.118(13) 0.023(11) -0.052(10) 0.002(11)
C02G 0.232(19) 0.143(14) 0.045(9) -0.011(8) -0.003(10) -0.045(12)
C02P 0.180(15) 0.124(11) 0.044(7) -0.021(7) 0.006(8) -0.022(10)
C02R 0.140(13) 0.043(12) 0.112(14) 0.023(8) 0.000 0.000
C02S 0.212(18) 0.118(12) 0.046(7) -0.009(7) 0.003(8) -0.031(12)
C04D 0.255(7) 0.169(6) 0.166(6) -0.005(6) 0.091(5) 0.031(6)
C06V 0.255(7) 0.169(6) 0.166(6) -0.005(6) 0.091(5) 0.031(6)
C071 0.255(7) 0.169(6) 0.166(6) -0.005(6) 0.091(5) 0.031(6)
C062 0.255(7) 0.169(6) 0.166(6) -0.005(6) 0.091(5) 0.031(6)
C06P 0.255(7) 0.169(6) 0.166(6) -0.005(6) 0.091(5) 0.031(6)
C05Z 0.255(7) 0.169(6) 0.166(6) -0.005(6) 0.091(5) 0.031(6)
C04N 0.204(19) 0.130(17) 0.098(18) 0.002(14) -0.032(17) 0.050(17)
C05H 0.22(2) 0.20(2) 0.114(17) -0.074(15) -0.007(17) 0.024(18)
C07I 0.233(18) 0.28(3) 0.172(16) -0.130(17) -0.007(15) 0.00(2)
C05P 0.210(17) 0.126(18) 0.098(16) -0.019(14) -0.050(16) 0.010(17)
C04T 0.167(14) 0.112(14) 0.118(14) 0.022(12) -0.023(11) -0.001(9)
C04Z 0.25(2) 0.079(13) 0.102(10) -0.022(10) 0.039(12) -0.025(13)
C050 0.145(12) 0.104(15) 0.059(13) -0.025(10) 0.000 0.000
C055 0.212(14) 0.120(16) 0.090(13) 0.016(11) 0.022(10) 0.010(11)
C074 0.256(7) 0.170(7) 0.166(6) -0.005(6) 0.091(5) 0.030(6)
C07W 0.247(19) 0.52(6) 0.16(2) -0.19(3) 0.006(19) -0.05(3)

loop_
_atom_type_symbol
_atom_type_description
_atom_type_scat_dispersion_real
_atom_type_scat_dispersion_imag
_atom_type_scat_source
C C 0.0137 0.0067 'International Tables Vol C Tables 4.2.6.8 and 6.1.1.4'
H H 0.0000 0.0000 'International Tables Vol C Tables 4.2.6.8 and 6.1.1.4'
Cd Cd 0.1061 3.6794 'International Tables Vol C Tables 4.2.6.8 and 6.1.1.4'
N N 0.0241 0.0134 'International Tables Vol C Tables 4.2.6.8 and 6.1.1.4'
O O 0.0389 0.0241 'International Tables Vol C Tables 4.2.6.8 and 6.1.1.4'

loop_
_geom_angle_atom_site_label_1
_geom_angle_atom_site_label_2
_geom_angle_atom_site_label_3
_geom_angle
_geom_angle_site_symmetry_1
_geom_angle_site_symmetry_3
_geom_angle_publ_flag
N00C Cd01 N00L 96.1(4) . . ?
N00C Cd01 N01Q 93.8(5) . . ?
N00I Cd01 N00C 68.9(7) . . ?
N00I Cd01 N00L 86.5(4) . . ?
N00I Cd01 N01Q 132.4(5) . . ?
N6 Cd01 N00C 136.1(6) . . ?
N6 Cd01 N00I 69.8(7) . . ?
N6 Cd01 N00L 95.4(5) . . ?
N6 Cd01 N00U 115.5(6) . . ?
N6 Cd01 N01Q 103.4(5) . . ?
N00U Cd01 N00C 108.3(6) . . ?
N00U Cd01 N00I 156.3(5) . . ?
N00U Cd01 N00L 70.2(4) . . ?
N00U Cd01 N01Q 70.4(5) . . ?
N01Q Cd01 N00L 140.6(4) . . ?
N1 Cd03 N04S 99.5(6) . . ?
N1 Cd03 N00X 67.5(5) . . ?
N00S Cd03 N1 151.5(6) . . ?
N00S Cd03 N05A 131.8(6) . . ?
N00S Cd03 N04S 68.3(8) . . ?
N00S Cd03 N00X 87.5(6) . . ?
N00Q Cd03 N1 127.4(5) . . ?
N00Q Cd03 N00S 68.5(7) . . ?
N00Q Cd03 N05A 95.9(6) . . ?
N00Q Cd03 N04S 133.1(7) . . ?
N00Q Cd03 N00X 100.2(5) . . ?
N05A Cd03 N1 74.2(5) . . ?
N05A Cd03 N04S 99.3(7) . . ?
N05A Cd03 N00X 140.7(5) . . ?
N04S Cd03 N00X 95.3(7) . . ?
C02E O009 C04T 117.0(13) . . ?
C062 O063 C074 107.9(16) . . ?
C04X N1 Cd03 117.3(7) . . ?
C04X N1 C04E 120.0 . . ?
C04E N1 Cd03 122.6(7) . . ?
N1 C04X C04R 120.0 . . ?
N1 C04X C07E 113.1(11) . . ?
C04R C04X C07E 126.0(11) . . ?
C04X C04R H04R 120.0 . . ?
C056 C04R C04X 120.0 . . ?
C056 C04R H04R 120.0 . . ?
C04R C056 C04B 120.0 . . ?
C04R C056 C04D 123.4(12) . . ?
C04B C056 C04D 116.5(12) . . ?
C056 C04B H04B 120.0 . . ?
C056 C04B C04E 120.0 . . ?
C04E C04B H04B 120.0 . . ?
N1 C04E C01W 112.4(11) . . ?
C04B C04E N1 120.0 . . ?
C04B C04E C01W 127.4(11) . . ?
C030 N00C Cd01 122.4(15) 4_655 . ?
C03D N00C Cd01 125.3(16) 4_655 . ?
C03D N00C C030 112(2) 4_655 4_655 ?
C03V N00I Cd01 119.2(14) 4_655 . ?
C03V N00I C026 118.6(17) 4_655 4_655 ?
C026 N00I Cd01 119.0(14) 4_655 . ?
C01M N00L Cd01 124.4(5) . . ?
C01M N00L C03J 120.0 . . ?
C03J N00L Cd01 114.5(5) . . ?
N00L C01M H01M 120.0 . . ?
N00L C01M C00N 120.0 . . ?
C00N C01M H01M 120.0 . . ?
C01M C00N C02U 120.0 . . ?
C01M C00N C01B 119.3(9) . . ?
C02U C00N C01B 120.7(9) . . ?
C00N C02U H02U 120.0 . . ?
C03R C02U C00N 120.0 . . ?
C03R C02U H02U 120.0 . . ?
C02U C03R H03R 120.0 . . ?
C02U C03R C03J 120.0 . . ?
C03J C03R H03R 120.0 . . ?
N00L C03J C04G 112.1(9) . . ?
C03R C03J N00L 120.0 . . ?
C03R C03J C04G 127.9(10) . . ?
C04N N6 Cd01 128.1(15) 4_655 . ?
C05P N6 Cd01 118.3(16) 4_655 . ?
C05P N6 C04N 113(2) 4_655 4_655 ?
C03N N00S Cd03 119.4(15) . . ?
C03N N00S C061 116.3(18) . . ?
C061 N00S Cd03 123.2(17) . . ?
C039 N00U Cd01 116.0(12) . . ?
C04G N00U Cd01 121.0(12) . . ?
C04G N00U C039 122.7(15) . . ?
C01I N00Q Cd03 127.3(14) . . ?
C01I N00Q C02D 102.4(17) . . ?
C02D N00Q Cd03 128.1(13) . . ?
C06J N05A Cd03 126.3(10) . . ?
C06J N05A C07E 120.0 . . ?
C07E N05A Cd03 113.6(10) . . ?
N05A C06J H06J 120.0 . . ?
C058 C06J N05A 120.0 . . ?
C058 C06J H06J 120.0 . . ?
C06J C058 H058 120.0 . . ?
C06J C058 C05M 120.0 . . ?
C05M C058 H058 120.0 . . ?
C058 C05M H05M 120.0 . . ?
C058 C05M C06U 120.0 . . ?
C06U C05M H05M 120.0 . . ?
C05M C06U H06U 120.0 . . ?
C07E C06U C05M 120.0 . . ?
C07E C06U H06U 120.0 . . ?
N05A C07E C04X 120.8(14) . . ?
C06U C07E C04X 119.0(14) . . ?
C06U C07E N05A 120.0 . . ?
N00C C030 C026 110.3(19) 4_655 . ?
C01T C030 N00C 122(2) . 4_655 ?
C01T C030 C026 126.7(19) . . ?
C030 C01T H01T 116.9 . . ?
C029 C01T C030 126(2) . . ?
C029 C01T H01T 116.9 . . ?
C01T C029 C04W 114(2) . . ?
C01T C029 C04Z 125(2) . . ?
C04W C029 C04Z 120(2) . . ?
C029 C04W H04A 108.2 . . ?
C029 C04W H04C 108.2 . . ?
H04A C04W H04C 107.3 . . ?
C03D C04W C029 116(2) . . ?
C03D C04W H04A 108.2 . . ?
C03D C04W H04C 108.2 . . ?
N00C C03D C04W 128(2) 4_655 . ?
N00C C03D H03D 115.8 4_655 . ?
C04W C03D H03D 115.8 . . ?
N00I C03V C04P 127.7(16) 4_655 . ?
N00I C03V C05P 109(2) 4_655 . ?
C04P C03V C05P 124(2) . . ?
C03V C04P H04P 123.8 . . ?
C03V C04P C02J 112.4(17) . . ?
C02J C04P H04P 123.8 . . ?
C02F C02J C04P 120.0(18) . . ?
C02F C02J C02B 125.7(18) . . ?
C02B C02J C04P 114.2(17) . . ?
C02J C02F H02F 119.4 . . ?
C02J C02F C026 121(2) . . ?
C026 C02F H02F 119.4 . . ?
N00I C026 C030 116.3(17) 4_655 . ?
N00I C026 C02F 120(2) 4_655 . ?
C02F C026 C030 124(2) . . ?
C010 C00M H00M 117.1 . . ?
C01D C00M H00M 117.1 . . ?
C01D C00M C010 125.9(19) . . ?
N00S C03N C02K 120.8(18) . . ?
N00S C03N C01I 113(2) . . ?
C02K C03N C01I 126(2) . . ?
C03N C02K H02K 119.1 . . ?
C01Z C02K C03N 122(2) . . ?
C01Z C02K H02K 119.1 . . ?
C02K C01Z C010 119(2) . . ?
C03X C01Z C02K 115(2) . . ?
C03X C01Z C010 126(2) . . ?
C01Z C03X H03X 116.9 . . ?
C01Z C03X C061 126(2) . . ?
C061 C03X H03X 116.9 . . ?
C03X C061 N00S 120(2) . . ?
C03X C061 C48 132(3) . . ?
C48 C061 N00S 108(2) . . ?
C00Y C00V C016 121.9(16) . . ?
C00Y C00V C01D 116.5(14) . . ?
C01D C00V C016 121.6(15) . . ?
C016 C00W H00W 116.7 . . ?
C016 C00W H00W 116.7 2_665 . ?
C016 C00W C016 127(2) 2_665 . ?
C00V C00Y H00Y 118.8 . . ?
C00V C00Y C02C 122.5(16) . . ?
C02C C00Y H00Y 118.8 . . ?
C00M C010 C01Z 129.5(19) . . ?
C00M C010 C02C 114.0(17) . . ?
C01Z C010 C02C 116.5(19) . . ?
C01F C013 C01Y 122.5(17) . . ?
C01F C013 C02R 123.9(19) . . ?
C02R C013 C01Y 113.5(17) . . ?
C00W C016 C00V 120.0(14) . . ?
C00W C016 C01B 119.7(15) . . ?
C01B C016 C00V 119.4(14) . . ?
C016 C01B C00N 126.4(14) . . ?
C01N C01B C00N 118.4(13) . . ?
C01N C01B C016 114.3(17) . . ?
C00M C01D C00V 123.5(19) . . ?
C00M C01D H01D 118.2 . . ?
C00V C01D H01D 118.2 . . ?
N00U C039 C034 116.1(17) . . ?
C046 C039 N00U 119.7(17) . . ?
C046 C039 C034 124.1(18) . . ?
C039 C034 H034 120.6 . . ?
C04L C034 C039 118.8(19) . . ?
C04L C034 H034 120.6 . . ?
C034 C04L C05E 120.1(19) . . ?
C034 C04L C04K 117.3(18) . . ?
C05E C04L C04K 122.5(17) . . ?
C04L C05E H05E 121.8 . . ?
C04G C05E C04L 116.4(16) . . ?
C04G C05E H05E 121.8 . . ?
N00U C04G C03J 120.4(15) . . ?
N00U C04G C05E 125.5(12) . . ?
C05E C04G C03J 114.0(13) . . ?
C084 C48 C061 120(2) . . ?
C084 C48 N04S 120.0 . . ?
N04S C48 C061 119(2) . . ?
C48 C084 H084 120.0 . . ?
C48 C084 C1 120.0 . . ?
C1 C084 H084 120.0 . . ?
C084 C1 H1 120.0 . . ?
C21 C1 C084 120.0 . . ?
C21 C1 H1 120.0 . . ?
C1 C21 H21 120.0 . . ?
C1 C21 C07G 120.0 . . ?
C07G C21 H21 120.0 . . ?
C21 C07G H07G 120.0 . . ?
C21 C07G N04S 120.0 . . ?
N04S C07G H07G 120.0 . . ?
C48 N04S Cd03 116.6(13) . . ?
C07G N04S Cd03 123.3(13) . . ?
C07G N04S C48 120.0 . . ?
C013 C01F C01K 122.0(16) . . ?
C050 C01F C013 114(2) . . ?
C050 C01F C01K 124(2) . . ?
N00Q C01I C03N 108(2) . . ?
C01V C01I N00Q 132.1(19) . . ?
C01V C01I C03N 120(2) . . ?
C01I C01V H01V 119.8 . . ?
C01I C01V C041 120(2) . . ?
C041 C01V H01V 119.8 . . ?
C01V C041 C055 121(2) . . ?
C03H C041 C01V 117(3) . . ?
C03H C041 C055 122(3) . . ?
C041 C03H H03H 120.1 . . ?
C041 C03H C02D 120(3) . . ?
C02D C03H H03H 120.1 . . ?
N00Q C02D H02D 116.2 . . ?
C03H C02D N00Q 128(2) . . ?
C03H C02D H02D 116.2 . . ?
H56A C56 H56B 107.4 . . ?
C07I C56 H56A 108.4 . . ?
C07I C56 H56B 108.4 . . ?
C05P C56 H56A 108.4 . . ?
C05P C56 H56B 108.4 . . ?
C05P C56 C07I 116(2) . . ?
C01R C01K C01F 121.3(15) . . ?
C02S C01K C01F 125.3(17) . . ?
C02S C01K C01R 113.3(17) . . ?
C01B C01N C01B 125(2) 2_665 . ?
C01B C01N H01N 117.3 . . ?
C01B C01N H01N 117.3 2_665 . ?
C039 C046 N01Q 115.9(13) . . ?
C039 C046 C052 123.7(14) . . ?
N01Q C046 C052 120.0 . . ?
C046 N01Q Cd01 117.2(7) . . ?
C06F N01Q Cd01 120.5(7) . . ?
C06F N01Q C046 120.0 . . ?
N01Q C06F H06F 120.0 . . ?
N01Q C06F C06K 120.0 . . ?
C06K C06F H06F 120.0 . . ?
C06F C06K H06K 120.0 . . ?
C06B C06K C06F 120.0 . . ?
C06B C06K H06K 120.0 . . ?
C06K C06B H06B 120.0 . . ?
C06K C06B C052 120.0 . . ?
C052 C06B H06B 120.0 . . ?
C046 C052 H052 120.0 . . ?
C06B C052 C046 120.0 . . ?
C06B C052 H052 120.0 . . ?
C01K C01R H01R 117.0 . . ?
C01K C01R C02P 126.0(16) . . ?
C02P C01R H01R 117.0 . . ?
C068 C01W C04E 121.6(11) . . ?
C068 C01W N00X 120.0 . . ?
N00X C01W C04E 118.4(11) . . ?
C01W C068 H068 120.0 . . ?
C05S C068 C01W 120.0 . . ?
C05S C068 H068 120.0 . . ?
C068 C05S H05S 120.0 . . ?
C068 C05S C01Y 120.0 . . ?
C01Y C05S H05S 120.0 . . ?
C05S C01Y C013 123.3(11) . . ?
C033 C01Y C013 115.4(11) . . ?
C033 C01Y C05S 120.0 . . ?
C01Y C033 H033 120.0 . . ?
C01Y C033 N00X 120.0 . . ?
N00X C033 H033 120.0 . . ?
C01W N00X Cd03 117.9(7) . . ?
C033 N00X Cd03 121.1(7) . . ?
C033 N00X C01W 120.0 . . ?
C02J C02B C02G 128.4(16) . . ?
C02P C02B C02J 118.8(17) . . ?
C02P C02B C02G 112.2(16) . . ?
C00Y C02C C010 117.6(18) . . ?
C00Y C02C H02C 121.2 . . ?
C010 C02C H02C 121.2 . . ?
C02E C03O H03O 120.0 . . ?
C02E C03O C03I 120.0 . . ?
C03I C03O H03O 120.0 . . ?
O009 C02E C03O 127.5(11) . . ?
O009 C02E C02Y 112.5(11) . . ?
C03O C02E C02Y 120.0 . . ?
C02E C02Y H02Y 120.0 . . ?
C049 C02Y C02E 120.0 . . ?
C049 C02Y H02Y 120.0 . . ?
C02Y C049 H049 120.0 . . ?
C04K C049 C02Y 120.0 . . ?
C04K C049 H049 120.0 . . ?
C049 C04K C04L 122.0(12) . . ?
C049 C04K C03I 120.0 . . ?
C03I C04K C04L 117.9(12) . . ?
C03O C03I H03I 120.0 . . ?
C04K C03I C03O 120.0 . . ?
C04K C03I H03I 120.0 . . ?
C02B C02G H02G 119.0 . . ?
C02S C02G C02B 122.1(17) . . ?
C02S C02G H02G 119.0 . . ?
C01R C02P C02B 119.6(17) . . ?
C01R C02P H02P 120.2 . . ?
C02B C02P H02P 120.2 . . ?
C013 C02R C013 114(2) . 3_565 ?
C013 C02R H02A 108.8 3_565 . ?
C013 C02R H02A 108.8 . . ?
C013 C02R H02B 108.8 . . ?
C013 C02R H02B 108.8 3_565 . ?
H02A C02R H02B 107.7 . . ?
C01K C02S H02S 116.8 . . ?
C02G C02S C01K 126(2) . . ?
C02G C02S H02S 116.8 . . ?
C06V C04D C056 116.0(12) . . ?
C06V C04D C05Z 120.0 . . ?
C05Z C04D C056 123.8(12) . . ?
C04D C06V H06V 120.0 . . ?
C071 C06V C04D 120.0 . . ?
C071 C06V H06V 120.0 . . ?
C06V C071 H071 120.0 . . ?
C06V C071 C062 120.0 . . ?
C062 C071 H071 120.0 . . ?
O063 C062 C071 110.8(15) . . ?
O063 C062 C06P 129.0(15) . . ?
C06P C062 C071 120.0 . . ?
C062 C06P H06P 120.0 . . ?
C05Z C06P C062 120.0 . . ?
C05Z C06P H06P 120.0 . . ?
C04D C05Z H05Z 120.0 . . ?
C06P C05Z C04D 120.0 . . ?
C06P C05Z H05Z 120.0 . . ?
N6 C04N H04N 117.4 4_655 . ?
C05H C04N N6 125(3) . 4_655 ?
C05H C04N H04N 117.4 . . ?
C04N C05H H05H 117.0 . . ?
C04N C05H C07I 126(3) . . ?
C07I C05H H05H 117.0 . . ?
C05H C07I C56 110(3) . . ?
C07W C07I C56 120(3) . . ?
C07W C07I C05H 128(3) . . ?
N6 C05P C03V 119(2) 4_655 . ?
N6 C05P C56 127.3(18) 4_655 . ?
C03V C05P C56 114(2) . . ?
O009 C04T H04D 109.5 . . ?
O009 C04T H04E 109.5 . . ?
O009 C04T H04F 109.5 . . ?
H04D C04T H04E 109.5 . . ?
H04D C04T H04F 109.5 . . ?
H04E C04T H04F 109.5 . . ?
C029 C04Z H04G 109.5 . . ?
C029 C04Z H04H 109.5 . . ?
C029 C04Z H04I 109.5 . . ?
H04G C04Z H04H 109.5 . . ?
H04G C04Z H04I 109.5 . . ?
H04H C04Z H04I 109.5 . . ?
C01F C050 C01F 130(3) 3_565 . ?
C01F C050 H050 114.9 . . ?
C01F C050 H050 114.9 3_565 . ?
C041 C055 H05A 109.5 . . ?
C041 C055 H05B 109.5 . . ?
C041 C055 H05C 109.5 . . ?
H05A C055 H05B 109.5 . . ?
H05A C055 H05C 109.5 . . ?
H05B C055 H05C 109.5 . . ?
O063 C074 H07A 109.5 . . ?
O063 C074 H07B 109.5 . . ?
O063 C074 H07C 109.5 . . ?
H07A C074 H07B 109.5 . . ?
H07A C074 H07C 109.5 . . ?
H07B C074 H07C 109.5 . . ?
C07I C07W H07D 109.5 . . ?
C07I C07W H07E 109.5 . . ?
C07I C07W H07F 109.5 . . ?
H07D C07W H07E 109.5 . . ?
H07D C07W H07F 109.5 . . ?
H07E C07W H07F 109.5 . . ?

loop_
_geom_bond_atom_site_label_1
_geom_bond_atom_site_label_2
_geom_bond_distance
_geom_bond_site_symmetry_2
_geom_bond_publ_flag
Cd01 N00C 2.32(2) . ?
Cd01 N00I 2.268(15) . ?
Cd01 N00L 2.418(8) . ?
Cd01 N6 2.24(2) . ?
Cd01 N00U 2.267(15) . ?
Cd01 N01Q 2.335(9) . ?
Cd03 N1 2.331(9) . ?
Cd03 N00S 2.260(17) . ?
Cd03 N00Q 2.161(19) . ?
Cd03 N05A 2.310(11) . ?
Cd03 N04S 2.359(16) . ?
Cd03 N00X 2.369(9) . ?
O009 C02E 1.356(14) . ?
O009 C04T 1.47(2) . ?
O063 C062 1.311(16) . ?
O063 C074 1.62(3) . ?
N1 C04X 1.3900 . ?
N1 C04E 1.3900 . ?
C04X C04R 1.3900 . ?
C04X C07E 1.5403(11) . ?
C04R H04R 0.9500 . ?
C04R C056 1.3900 . ?
C056 C04B 1.3900 . ?
C056 C04D 1.542(13) . ?
C04B H04B 0.9500 . ?
C04B C04E 1.3900 . ?
C04E C01W 1.405(12) . ?
N00C C030 1.37(2) 4_655 ?
N00C C03D 1.28(3) 4_655 ?
N00I C03V 1.29(2) 4_655 ?
N00I C026 1.38(2) 4_655 ?
N00L C01M 1.3900 . ?
N00L C03J 1.3900 . ?
C01M H01M 0.9500 . ?
C01M C00N 1.3900 . ?
C00N C02U 1.3900 . ?
C00N C01B 1.446(18) . ?
C02U H02U 0.9500 . ?
C02U C03R 1.3900 . ?
C03R H03R 0.9500 . ?
C03R C03J 1.3900 . ?
C03J C04G 1.5401(11) . ?
N6 C04N 1.54(3) 4_655 ?
N6 C05P 1.25(2) 4_655 ?
N00S C03N 1.37(2) . ?
N00S C061 1.43(3) . ?
N00U C039 1.44(2) . ?
N00U C04G 1.236(17) . ?
N00Q C01I 1.33(3) . ?
N00Q C02D 1.58(2) . ?
N05A C06J 1.3900 . ?
N05A C07E 1.3900 . ?
C06J H06J 0.9500 . ?
C06J C058 1.3900 . ?
C058 H058 0.9500 . ?
C058 C05M 1.3900 . ?
C05M H05M 0.9500 . ?
C05M C06U 1.3900 . ?
C06U H06U 0.9500 . ?
C06U C07E 1.3900 . ?
C030 C01T 1.36(2) . ?
C030 C026 1.49(3) . ?
C01T H01T 0.9500 . ?
C01T C029 1.27(2) . ?
C029 C04W 1.41(3) . ?
C029 C04Z 1.45(2) . ?
C04W H04A 0.9900 . ?
C04W H04C 0.9900 . ?
C04W C03D 1.40(3) . ?
C03D H03D 0.9500 . ?
C03V C04P 1.39(3) . ?
C03V C05P 1.5400(11) . ?
C04P H04P 0.9500 . ?
C04P C02J 1.50(2) . ?
C02J C02F 1.32(2) . ?
C02J C02B 1.44(2) . ?
C02F H02F 0.9500 . ?
C02F C026 1.40(2) . ?
C00M H00M 0.9500 . ?
C00M C010 1.39(2) . ?
C00M C01D 1.251(18) . ?
C03N C02K 1.42(2) . ?
C03N C01I 1.5400(11) . ?
C02K H02K 0.9500 . ?
C02K C01Z 1.39(2) . ?
C01Z C03X 1.33(2) . ?
C01Z C010 1.41(2) . ?
C03X H03X 0.9500 . ?
C03X C061 1.36(3) . ?
C061 C48 1.43(3) . ?
C00V C00Y 1.33(2) . ?
C00V C016 1.5401(11) . ?
C00V C01D 1.41(2) . ?
C00W H00W 0.9500 . ?
C00W C016 1.310(16) 2_665 ?
C00W C016 1.310(16) . ?
C00Y H00Y 0.9500 . ?
C00Y C02C 1.45(2) . ?
C010 C02C 1.46(2) . ?
C013 C01F 1.38(2) . ?
C013 C01Y 1.52(2) . ?
C013 C02R 1.42(2) . ?
C016 C01B 1.43(2) . ?
C01B C01N 1.403(17) . ?
C01D H01D 0.9500 . ?
C039 C034 1.48(3) . ?
C039 C046 1.33(2) . ?
C034 H034 0.9500 . ?
C034 C04L 1.41(3) . ?
C04L C05E 1.43(2) . ?
C04L C04K 1.51(2) . ?
C05E H05E 0.9500 . ?
C05E C04G 1.42(2) . ?
C48 C084 1.3900 . ?
C48 N04S 1.3900 . ?
C084 H084 0.9500 . ?
C084 C1 1.3900 . ?
C1 H1 0.9500 . ?
C1 C21 1.3900 . ?
C21 H21 0.9500 . ?
C21 C07G 1.3900 . ?
C07G H07G 0.9500 . ?
C07G N04S 1.3900 . ?
C01F C01K 1.49(2) . ?
C01F C050 1.330(19) . ?
C01I C01V 1.28(3) . ?
C01V H01V 0.9500 . ?
C01V C041 1.49(3) . ?
C041 C03H 1.24(3) . ?
C041 C055 1.51(3) . ?
C03H H03H 0.9500 . ?
C03H C02D 1.36(3) . ?
C02D H02D 0.9500 . ?
C56 H56A 0.9900 . ?
C56 H56B 0.9900 . ?
C56 C07I 1.56(4) . ?
C56 C05P 1.55(3) . ?
C01K C01R 1.37(2) . ?
C01K C02S 1.35(2) . ?
C01N H01N 0.9500 . ?
C046 N01Q 1.3900 . ?
C046 C052 1.3900 . ?
N01Q C06F 1.3900 . ?
C06F H06F 0.9500 . ?
C06F C06K 1.3900 . ?
C06K H06K 0.9500 . ?
C06K C06B 1.3900 . ?
C06B H06B 0.9500 . ?
C06B C052 1.3900 . ?
C052 H052 0.9500 . ?
C01R H01R 0.9500 . ?
C01R C02P 1.38(2) . ?
C01W C068 1.3900 . ?
C01W N00X 1.3900 . ?
C068 H068 0.9500 . ?
C068 C05S 1.3900 . ?
C05S H05S 0.9500 . ?
C05S C01Y 1.3900 . ?
C01Y C033 1.3900 . ?
C033 H033 0.9500 . ?
C033 N00X 1.3900 . ?
C02B C02G 1.47(2) . ?
C02B C02P 1.43(2) . ?
C02C H02C 0.9500 . ?
C03O H03O 0.9500 . ?
C03O C02E 1.3900 . ?
C03O C03I 1.3900 . ?
C02E C02Y 1.3900 . ?
C02Y H02Y 0.9500 . ?
C02Y C049 1.3900 . ?
C049 H049 0.9500 . ?
C049 C04K 1.3900 . ?
C04K C03I 1.3900 . ?
C03I H03I 0.9500 . ?
C02G H02G 0.9500 . ?
C02G C02S 1.30(2) . ?
C02P H02P 0.9500 . ?
C02R H02A 0.9900 . ?
C02R H02B 0.9900 . ?
C02S H02S 0.9500 . ?
C04D C06V 1.3900 . ?
C04D C05Z 1.3900 . ?
C06V H06V 0.9500 . ?
C06V C071 1.3900 . ?
C071 H071 0.9500 . ?
C071 C062 1.3900 . ?
C062 C06P 1.3900 . ?
C06P H06P 0.9500 . ?
C06P C05Z 1.3900 . ?
C05Z H05Z 0.9500 . ?
C04N H04N 0.9500 . ?
C04N C05H 1.29(3) . ?
C05H H05H 0.9500 . ?
C05H C07I 1.44(4) . ?
C07I C07W 1.40(4) . ?
C04T H04D 0.9800 . ?
C04T H04E 0.9800 . ?
C04T H04F 0.9800 . ?
C04Z H04G 0.9800 . ?
C04Z H04H 0.9800 . ?
C04Z H04I 0.9800 . ?
C050 H050 0.9500 . ?
C055 H05A 0.9800 . ?
C055 H05B 0.9800 . ?
C055 H05C 0.9800 . ?
C074 H07A 0.9800 . ?
C074 H07B 0.9800 . ?
C074 H07C 0.9800 . ?
C07W H07D 0.9800 . ?
C07W H07E 0.9800 . ?
C07W H07F 0.9800 . ?

loop_
_geom_torsion_atom_site_label_1
_geom_torsion_atom_site_label_2
_geom_torsion_atom_site_label_3
_geom_torsion_atom_site_label_4
_geom_torsion
_geom_torsion_site_symmetry_1
_geom_torsion_site_symmetry_2
_geom_torsion_site_symmetry_3
_geom_torsion_site_symmetry_4
_geom_torsion_publ_flag
Cd01 N00L C01M C00N 167.5(8) . . . . ?
Cd01 N00L C03J C03R -168.7(7) . . . . ?
Cd01 N00L C03J C04G 11.2(11) . . . . ?
Cd01 N00U C039 C034 -174.0(13) . . . . ?
Cd01 N00U C039 C046 2(2) . . . . ?
Cd01 N00U C04G C03J -9(3) . . . . ?
Cd01 N00U C04G C05E 175.8(15) . . . . ?
Cd01 N01Q C06F C06K 162.5(9) . . . . ?
Cd03 N1 C04X C04R 175.7(8) . . . . ?
Cd03 N1 C04X C07E 5.5(11) . . . . ?
Cd03 N1 C04E C04B -175.5(8) . . . . ?
Cd03 N1 C04E C01W 9.2(11) . . . . ?
Cd03 N00S C03N C02K -165.1(12) . . . . ?
Cd03 N00S C03N C01I 11(2) . . . . ?
Cd03 N00S C061 C03X 163.9(16) . . . . ?
Cd03 N00S C061 C48 -23(3) . . . . ?
Cd03 N00Q C01I C03N -18(2) . . . . ?
Cd03 N00Q C01I C01V 163.6(19) . . . . ?
Cd03 N00Q C02D C03H -158.6(17) . . . . ?
Cd03 N05A C06J C058 -176.3(11) . . . . ?
Cd03 N05A C07E C04X -9.3(13) . . . . ?
Cd03 N05A C07E C06U 176.7(10) . . . . ?
O009 C02E C02Y C049 178.7(13) . . . . ?
O063 C062 C06P C05Z 175(2) . . . . ?
N1 C04X C04R C056 0.0 . . . . ?
N1 C04X C07E N05A 2.7(15) . . . . ?
N1 C04X C07E C06U 176.8(9) . . . . ?
N1 C04E C01W C068 166.9(8) . . . . ?
N1 C04E C01W N00X -12.4(13) . . . . ?
C04X N1 C04E C04B 0.0 . . . . ?
C04X N1 C04E C01W -175.3(12) . . . . ?
C04X C04R C056 C04B 0.0 . . . . ?
C04X C04R C056 C04D 175.1(14) . . . . ?
C04R C04X C07E N05A -166.9(9) . . . . ?
C04R C04X C07E C06U 7.2(15) . . . . ?
C04R C056 C04B C04E 0.0 . . . . ?
C04R C056 C04D C06V 27.1(15) . . . . ?
C04R C056 C04D C05Z -157.6(10) . . . . ?
C056 C04B C04E N1 0.0 . . . . ?
C056 C04B C04E C01W 174.5(14) . . . . ?
C056 C04D C06V C071 175.5(15) . . . . ?
C056 C04D C05Z C06P -175.1(17) . . . . ?
C04B C056 C04D C06V -157.7(9) . . . . ?
C04B C056 C04D C05Z 17.6(16) . . . . ?
C04B C04E C01W C068 -8.0(15) . . . . ?
C04B C04E C01W N00X 172.7(8) . . . . ?
C04E N1 C04X C04R 0.0 . . . . ?
C04E N1 C04X C07E -170.3(12) . . . . ?
C04E C01W C068 C05S -179.3(14) . . . . ?
C04E C01W N00X Cd03 10.4(12) . . . . ?
C04E C01W N00X C033 179.3(13) . . . . ?
N00C C030 C01T C029 -2(3) 4_655 . . . ?
N00C C030 C026 N00I -15(2) 4_655 . . 4_655 ?
N00C C030 C026 C02F 162.9(15) 4_655 . . . ?
N00I C03V C04P C02J 1(3) 4_655 . . . ?
N00I C03V C05P N6 18(3) 4_655 . . 4_655 ?
N00I C03V C05P C56 -153(2) 4_655 . . . ?
N00L C01M C00N C02U 0.0 . . . . ?
N00L C01M C00N C01B -178.7(13) . . . . ?
N00L C03J C04G N00U -2(2) . . . . ?
N00L C03J C04G C05E 173.5(13) . . . . ?
C01M N00L C03J C03R 0.0 . . . . ?
C01M N00L C03J C04G 179.9(12) . . . . ?
C01M C00N C02U C03R 0.0 . . . . ?
C01M C00N C01B C016 -45.0(19) . . . . ?
C01M C00N C01B C01N 123.4(10) . . . . ?
C00N C02U C03R C03J 0.0 . . . . ?
C00N C01B C01N C01B -169.1(14) . . . 2_665 ?
C02U C00N C01B C016 136.3(13) . . . . ?
C02U C00N C01B C01N -55.3(15) . . . . ?
C02U C03R C03J N00L 0.0 . . . . ?
C02U C03R C03J C04G -179.8(15) . . . . ?
C03R C03J C04G N00U 177.4(15) . . . . ?
C03R C03J C04G C05E -7(2) . . . . ?
C03J N00L C01M C00N 0.0 . . . . ?
N6 C04N C05H C07I 0(5) 4_655 . . . ?
N00S C03N C02K C01Z 1(3) . . . . ?
N00S C03N C01I N00Q 3(2) . . . . ?
N00S C03N C01I C01V -178.5(19) . . . . ?
N00S C061 C48 C084 -168.7(16) . . . . ?
N00S C061 C48 N04S 17(3) . . . . ?
N00U C039 C034 C04L -5(3) . . . . ?
N00U C039 C046 N01Q -8(2) . . . . ?
N00U C039 C046 C052 164.8(14) . . . . ?
N00Q C01I C01V C041 -5(4) . . . . ?
N05A C06J C058 C05M 0.0 . . . . ?
C06J N05A C07E C04X 174.0(14) . . . . ?
C06J N05A C07E C06U 0.0 . . . . ?
C06J C058 C05M C06U 0.0 . . . . ?
C058 C05M C06U C07E 0.0 . . . . ?
C05M C06U C07E C04X -174.1(14) . . . . ?
C05M C06U C07E N05A 0.0 . . . . ?
C07E C04X C04R C056 168.9(14) . . . . ?
C07E N05A C06J C058 0.0 . . . . ?
C030 C01T C029 C04W -3(3) . . . . ?
C030 C01T C029 C04Z -177.8(19) . . . . ?
C01T C030 C026 N00I 155.8(17) . . . 4_655 ?
C01T C030 C026 C02F -27(3) . . . . ?
C01T C029 C04W C03D 8(3) . . . . ?
C029 C04W C03D N00C -8(5) . . . 4_655 ?
C03V C04P C02J C02F 2(2) . . . . ?
C03V C04P C02J C02B -177.1(16) . . . . ?
C04P C03V C05P N6 -164(2) . . . 4_655 ?
C04P C03V C05P C56 24(3) . . . . ?
C04P C02J C02F C026 -2(3) . . . . ?
C04P C02J C02B C02G 27(3) . . . . ?
C04P C02J C02B C02P -144.5(16) . . . . ?
C02J C02F C026 N00I 0(3) . . . 4_655 ?
C02J C02F C026 C030 -177.9(17) . . . . ?
C02J C02B C02G C02S -178(2) . . . . ?
C02J C02B C02P C01R 176.8(17) . . . . ?
C02F C02J C02B C02G -153(2) . . . . ?
C02F C02J C02B C02P 36(3) . . . . ?
C026 C030 C01T C029 -172(2) . . . . ?
C00M C010 C02C C00Y -1(2) . . . . ?
C03N N00S C061 C03X -5(3) . . . . ?
C03N N00S C061 C48 168.3(19) . . . . ?
C03N C02K C01Z C03X -6(2) . . . . ?
C03N C02K C01Z C010 177.6(15) . . . . ?
C03N C01I C01V C041 177.2(14) . . . . ?
C02K C03N C01I N00Q 178.9(16) . . . . ?
C02K C03N C01I C01V -3(3) . . . . ?
C02K C01Z C03X C061 5(3) . . . . ?
C02K C01Z C010 C00M -23(3) . . . . ?
C02K C01Z C010 C02C 157.6(15) . . . . ?
C01Z C03X C061 N00S 0(4) . . . . ?
C01Z C03X C061 C48 -171(2) . . . . ?
C01Z C010 C02C C00Y 178.2(14) . . . . ?
C03X C01Z C010 C00M 160.7(19) . . . . ?
C03X C01Z C010 C02C -19(3) . . . . ?
C03X C061 C48 C084 3(4) . . . . ?
C03X C061 C48 N04S -171(2) . . . . ?
C061 N00S C03N C02K 4(3) . . . . ?
C061 N00S C03N C01I 179.8(17) . . . . ?
C061 C48 C084 C1 -174(2) . . . . ?
C061 C48 N04S Cd03 -5(2) . . . . ?
C061 C48 N04S C07G 174(2) . . . . ?
C00V C00Y C02C C010 -2(2) . . . . ?
C00V C016 C01B C00N -23(2) . . . . ?
C00V C016 C01B C01N 167.7(12) . . . . ?
C00W C016 C01B C00N 167.3(12) . . . . ?
C00W C016 C01B C01N -1.5(19) . . . . ?
C00Y C00V C016 C00W 136.6(15) . . . . ?
C00Y C00V C016 C01B -33(2) . . . . ?
C00Y C00V C01D C00M -1(2) . . . . ?
C010 C00M C01D C00V -2(3) . . . . ?
C010 C01Z C03X C061 -178(2) . . . . ?
C013 C01F C01K C01R 109(2) . . . . ?
C013 C01F C01K C02S -67(3) . . . . ?
C013 C01F C050 C01F 0.9(11) . . . 3_565 ?
C013 C01Y C033 N00X -167.5(14) . . . . ?
C016 C00V C00Y C02C -179.3(13) . . . . ?
C016 C00V C01D C00M -179.1(14) . . . . ?
C016 C00W C016 C00V -168.3(15) 2_665 . . . ?
C016 C00W C016 C01B 0.8(10) 2_665 . . . ?
C016 C01B C01N C01B 0.7(9) . . . 2_665 ?
C01B C00N C02U C03R 178.7(13) . . . . ?
C01D C00M C010 C01Z -176.4(17) . . . . ?
C01D C00M C010 C02C 3(2) . . . . ?
C01D C00V C00Y C02C 3(2) . . . . ?
C01D C00V C016 C00W -46(2) . . . . ?
C01D C00V C016 C01B 144.9(15) . . . . ?
C039 N00U C04G C03J 177.6(16) . . . . ?
C039 N00U C04G C05E 2(3) . . . . ?
C039 C034 C04L C05E 8(3) . . . . ?
C039 C034 C04L C04K -176.4(17) . . . . ?
C039 C046 N01Q Cd01 10.0(15) . . . . ?
C039 C046 N01Q C06F 173.1(16) . . . . ?
C039 C046 C052 C06B -172.5(17) . . . . ?
C034 C039 C046 N01Q 167.8(16) . . . . ?
C034 C039 C046 C052 -19(3) . . . . ?
C034 C04L C05E C04G -6(3) . . . . ?
C034 C04L C04K C049 -27(2) . . . . ?
C034 C04L C04K C03I 155.5(15) . . . . ?
C04L C05E C04G C03J -174.8(16) . . . . ?
C04L C05E C04G N00U 1(3) . . . . ?
C04L C04K C03I C03O 177.3(14) . . . . ?
C05E C04L C04K C049 148.1(16) . . . . ?
C05E C04L C04K C03I -29(2) . . . . ?
C04G N00U C039 C034 0(3) . . . . ?
C04G N00U C039 C046 176(2) . . . . ?
C48 C084 C1 C21 0.0 . . . . ?
C084 C48 N04S Cd03 -179.3(15) . . . . ?
C084 C48 N04S C07G 0.0 . . . . ?
C084 C1 C21 C07G 0.0 . . . . ?
C1 C21 C07G N04S 0.0 . . . . ?
C21 C07G N04S Cd03 179.2(16) . . . . ?
C21 C07G N04S C48 0.0 . . . . ?
N04S C48 C084 C1 0.0 . . . . ?
C01F C013 C01Y C05S 120.9(16) . . . . ?
C01F C013 C01Y C033 -72.1(19) . . . . ?
C01F C013 C02R C013 1.0(12) . . . 3_565 ?
C01F C01K C01R C02P -172.7(17) . . . . ?
C01F C01K C02S C02G 171(2) . . . . ?
C01I N00Q C02D C03H 5(3) . . . . ?
C01I C03N C02K C01Z -174.2(16) . . . . ?
C01I C01V C041 C03H 6(3) . . . . ?
C01I C01V C041 C055 178.5(19) . . . . ?
C01V C041 C03H C02D -2(3) . . . . ?
C041 C03H C02D N00Q -4(3) . . . . ?
C02D N00Q C01I C03N 177.6(13) . . . . ?
C02D N00Q C01I C01V -1(3) . . . . ?
C01K C01F C050 C01F -173.5(17) . . . 3_565 ?
C01K C01R C02P C02B -4(3) . . . . ?
C046 C039 C034 C04L 179(2) . . . . ?
C046 N01Q C06F C06K 0.0 . . . . ?
N01Q C046 C052 C06B 0.0 . . . . ?
N01Q C06F C06K C06B 0.0 . . . . ?
C06F C06K C06B C052 0.0 . . . . ?
C06K C06B C052 C046 0.0 . . . . ?
C052 C046 N01Q Cd01 -163.1(9) . . . . ?
C052 C046 N01Q C06F 0.0 . . . . ?
C01R C01K C02S C02G -6(3) . . . . ?
C01W C068 C05S C01Y 0.0 . . . . ?
C068 C01W N00X Cd03 -168.9(8) . . . . ?
C068 C01W N00X C033 0.0 . . . . ?
C068 C05S C01Y C013 166.4(15) . . . . ?
C068 C05S C01Y C033 0.0 . . . . ?
C05S C01Y C033 N00X 0.0 . . . . ?
C01Y C013 C01F C01K -12(3) . . . . ?
C01Y C013 C01F C050 173.6(13) . . . . ?
C01Y C013 C02R C013 -174.9(16) . . . 3_565 ?
C01Y C033 N00X Cd03 168.6(9) . . . . ?
C01Y C033 N00X C01W 0.0 . . . . ?
N00X C01W C068 C05S 0.0 . . . . ?
C02B C02J C02F C026 176.6(15) . . . . ?
C02B C02G C02S C01K 7(4) . . . . ?
C03O C02E C02Y C049 0.0 . . . . ?
C02E C03O C03I C04K 0.0 . . . . ?
C02E C02Y C049 C04K 0.0 . . . . ?
C02Y C049 C04K C04L -177.2(15) . . . . ?
C02Y C049 C04K C03I 0.0 . . . . ?
C049 C04K C03I C03O 0.0 . . . . ?
C04K C04L C05E C04G 178.6(17) . . . . ?
C03I C03O C02E O009 -178.4(15) . . . . ?
C03I C03O C02E C02Y 0.0 . . . . ?
C02G C02B C02P C01R 4(2) . . . . ?
C02P C02B C02G C02S -6(3) . . . . ?
C02R C013 C01F C01K 172.6(13) . . . . ?
C02R C013 C01F C050 -2(2) . . . . ?
C02R C013 C01Y C05S -63.2(16) . . . . ?
C02R C013 C01Y C033 103.8(12) . . . . ?
C02S C01K C01R C02P 4(3) . . . . ?
C04D C056 C04B C04E -175.4(13) . . . . ?
C04D C06V C071 C062 0.0 . . . . ?
C06V C04D C05Z C06P 0.0 . . . . ?
C06V C071 C062 O063 -175.4(17) . . . . ?
C06V C071 C062 C06P 0.0 . . . . ?
C071 C062 C06P C05Z 0.0 . . . . ?
C062 C06P C05Z C04D 0.0 . . . . ?
C05Z C04D C06V C071 0.0 . . . . ?
C04N C05H C07I C56 13(5) . . . . ?
C04N C05H C07I C07W 180(4) . . . . ?
C07I C56 C05P N6 14(4) . . . 4_655 ?
C07I C56 C05P C03V -175(2) . . . . ?
C05P C03V C04P C02J -176.0(17) . . . . ?
C05P C56 C07I C05H -19(4) . . . . ?
C05P C56 C07I C07W 173(3) . . . . ?
C04T O009 C02E C03O -14.6(19) . . . . ?
C04T O009 C02E C02Y 166.8(12) . . . . ?
C04Z C029 C04W C03D -177(2) . . . . ?
C050 C01F C01K C01R -78(2) . . . . ?
C050 C01F C01K C02S 106(2) . . . . ?
C055 C041 C03H C02D -174.0(18) . . . . ?
C074 O063 C062 C071 -166.7(15) . . . . ?
C074 O063 C062 C06P 18(3) . . . . ?

loop_
_smtbx_masks_void_nr
_smtbx_masks_void_average_x
_smtbx_masks_void_average_y
_smtbx_masks_void_average_z
_smtbx_masks_void_volume
_smtbx_masks_void_count_electrons
_smtbx_masks_void_content
1 -0.333 -0.813 -0.973 24286.8 6314.4 ?
2 0.000 0.250 0.250 192.0 55.5 ?
3 0.000 0.750 0.750 192.0 54.5 ?
4 0.500 0.250 0.750 192.0 54.5 ?
5 0.500 0.750 0.250 192.0 55.5 ?
